data_2213531
loop_
_publ_author_name
'Mizuguchi, Jin'
'Sato, Yohei'
'Uta, Kazuya'

_publ_section_title
;Ammonium
 bis{3-anilinocarbonyl-1-[(5-chloro-2-oxidophenyl)diazenyl]-2-naphtholato}ferrate(III)
 methanol solvate
;
_journal_coeditor_code SA2046
_journal_issue 5
_journal_name_full 'Acta Crystallographica Section E'
_journal_page_first m1327
_journal_page_last m1328
_journal_paper_doi 10.1107/S160053680701656X
_journal_volume 63
_journal_year 2007
_chemical_formula_iupac '(N H4) [Fe (C23 H24 Cl1 N3 O3)2], C H4 O'
_chemical_formula_moiety 'H4 N +, C46 H48 Cl2 Fe N6 O6 -, C H4 O'
_chemical_formula_sum 'C47 H56 Cl2 Fe N7 O7'
_chemical_formula_weight 937.58
_chemical_name_systematic
;
Ammonium bis{3-anilinocarbonyl-1-[(5-chloro-2-oxidophenyl)diazenyl]-
2-naphtholato}ferrate(III) methanol solvate
;
_space_group_IT_number 2
_symmetry_cell_setting triclinic
_symmetry_space_group_name_Hall '-P 1'
_symmetry_space_group_name_H-M 'P -1'
_cell_angle_alpha 103.2240(11)
_cell_angle_beta 102.8270(12)
_cell_angle_gamma 94.0860(12)
_cell_formula_units_Z 2
_cell_length_a 10.1107(4)
_cell_length_b 14.1645(6)
_cell_length_c 15.3877(7)
_cell_measurement_reflns_used 32362
_cell_measurement_temperature 93.1
_cell_measurement_theta_max 68.3
_cell_measurement_theta_min 3.0
_cell_volume 2074.39(15)
_computing_cell_refinement PROCESS-AUTO
_computing_data_collection 'PROCESS-AUTO (Rigaku, 1998)'
_computing_data_reduction
;
CrystalStructure (Rigaku/MSC, 2006 or 2005??)
;
_computing_molecular_graphics 'ORTEPIII (Burnett & Johnson, 1996)'
_computing_publication_material CrystalStructure
_computing_structure_refinement 'SHELXL97 (Sheldrick, 1997)'
_computing_structure_solution 'SIR2004 (Burla <i>et al.</i>,  2003)'
_diffrn_detector_area_resol_mean 10
_diffrn_measured_fraction_theta_full 0.990
_diffrn_measured_fraction_theta_max 0.990
_diffrn_measurement_device_type 'Rigaku R-AXIS RAPID'
_diffrn_measurement_method \w
_diffrn_radiation_type 'Mo K\a'
_diffrn_radiation_wavelength 0.71069
_diffrn_reflns_av_R_equivalents 0.0542
_diffrn_reflns_limit_h_max 13
_diffrn_reflns_limit_h_min 0
_diffrn_reflns_limit_k_max 18
_diffrn_reflns_limit_k_min -18
_diffrn_reflns_limit_l_max 19
_diffrn_reflns_limit_l_min -19
_diffrn_reflns_number 32362
_diffrn_reflns_theta_full 27.49
_diffrn_reflns_theta_max 27.49
_diffrn_standards_number 0
_exptl_absorpt_coefficient_mu 0.557
_exptl_absorpt_correction_T_max 0.940
_exptl_absorpt_correction_T_min 0.896
_exptl_absorpt_correction_type multi-scan
_exptl_absorpt_process_details '(ABSCOR; Higashi, 1995)'
_exptl_crystal_colour black
_exptl_crystal_density_diffrn 1.501
_exptl_crystal_density_method 'not measured'
_exptl_crystal_description platelet
_exptl_crystal_F_000 966.00
_exptl_crystal_size_max 0.20
_exptl_crystal_size_mid 0.20
_exptl_crystal_size_min 0.10
_refine_diff_density_max 0.77
_refine_diff_density_min -0.92
_refine_ls_extinction_method none
_refine_ls_goodness_of_fit_ref 1.003
_refine_ls_hydrogen_treatment constr
_refine_ls_number_parameters 578
_refine_ls_number_reflns 9404
_refine_ls_R_factor_gt 0.0542
_refine_ls_shift/su_max 0.0000
_refine_ls_structure_factor_coef Fsqd
_refine_ls_weighting_details 'w = 1/[\s^2^(Fo^2^)+(0.0804P)^2^] where P=(Fo^2^+2Fc^2^)/3'
_refine_ls_weighting_scheme calc
_refine_ls_wR_factor_ref 0.1574
_reflns_number_gt 6242
_reflns_number_total 9404
_reflns_threshold_expression F^2^>2\s(F^2^)
_cod_data_source_file sa2046.cif
_cod_data_source_block I
_cod_depositor_comments
;
The following automatic conversions were performed:
'_atom_site_refinement_flags' value 'd' changed to 'D' according to
'/home/saulius/struct/CIF-dictionaries/cif_core.dic' dictionary named
'cif_core.dic' version 2.4.1 from 2010-06-29 (4 times).

Automatic conversion script
Id: cif_fix_enum 1527 2010-12-29 10:47:43Z saulius 

The following automatic conversions were performed:

'_atom_site_refinement_flags' value 'd' changed to 'D' according to
/home/saulius/struct/CIF-dictionaries/cif_core.dic dictionary named
'cif_core.dic' version 2.4.1 from 2010-06-29 (4 times).

Automatic conversion script
Id: cif_fix_values 1715 2011-07-08 13:25:40Z adriana 
;
_cod_database_code 2213531
_cod_database_fobs_code 2213531

loop_
_symmetry_equiv_pos_site_id
_symmetry_equiv_pos_as_xyz
1 +X,+Y,+Z
2 -X,-Y,-Z

loop_
_atom_site_type_symbol
_atom_site_label
_atom_site_fract_x
_atom_site_fract_y
_atom_site_fract_z
_atom_site_U_iso_or_equiv
_atom_site_adp_type
_atom_site_calc_flag
_atom_site_refinement_flags
_atom_site_occupancy
Fe Fe1 0.23749(4) 0.53196(3) 0.21829(3) 0.02151(13) Uani d . 1.00
Cl Cl1 0.06721(10) 0.98812(6) 0.24890(7) 0.0414(2) Uani d . 1.00
Cl Cl2 -0.14568(9) 0.09132(6) 0.06240(6) 0.0355(2) Uani d . 1.00
O O1 0.1200(2) 0.59087(15) 0.29181(14) 0.0235(4) Uani d . 1.00
O O2 0.3505(2) 0.47977(15) 0.14409(14) 0.0236(4) Uani d . 1.00
O O3 0.7114(2) 0.36729(16) 0.17350(16) 0.0309(5) Uani d . 1.00
O O4 0.0807(2) 0.49931(15) 0.11767(14) 0.0241(4) Uani d . 1.00
O O5 0.3887(2) 0.56088(15) 0.32109(14) 0.0230(4) Uani d . 1.00
O O6 0.8019(2) 0.62629(16) 0.44624(16) 0.0286(5) Uani d . 1.00
O O7 -0.0202(3) 0.3349(2) 0.4066(2) 0.0641(9) Uani d . 1.00
N N1 0.2756(2) 0.65931(18) 0.20137(17) 0.0219(5) Uani d . 1.00
N N2 0.3672(2) 0.69369(18) 0.16663(17) 0.0235(5) Uani d . 1.00
N N3 0.4816(2) 0.32169(19) 0.12315(18) 0.0264(5) Uani d . 1.00
N N4 0.1971(2) 0.40401(18) 0.23214(17) 0.0218(5) Uani d . 1.00
N N5 0.2654(2) 0.35501(18) 0.28254(17) 0.0230(5) Uani d . 1.00
N N6 0.6079(2) 0.69220(18) 0.40075(18) 0.0248(5) Uani d . 1.00
N N7 -0.0926(2) 0.4810(2) 0.32164(19) 0.0294(6) Uani d . 1.00
C C1 0.1074(3) 0.6820(2) 0.2846(2) 0.0235(6) Uani d . 1.00
C C2 0.0176(3) 0.7386(2) 0.3252(2) 0.0260(6) Uani d . 1.00
C C3 0.0069(3) 0.8324(2) 0.3137(2) 0.0299(7) Uani d . 1.00
C C4 0.0875(3) 0.8715(2) 0.2644(2) 0.0296(7) Uani d . 1.00
C C5 0.1784(3) 0.8189(2) 0.2255(2) 0.0254(6) Uani d . 1.00
C C6 0.1869(3) 0.7237(2) 0.2351(2) 0.0219(6) Uani d . 1.00
C C7 0.4585(3) 0.5339(2) 0.1372(2) 0.0227(6) Uani d . 1.00
C C8 0.4633(3) 0.6347(2) 0.1408(2) 0.0222(6) Uani d . 1.00
C C9 0.5776(3) 0.6854(2) 0.1201(2) 0.0251(6) Uani d . 1.00
C C10 0.5832(3) 0.7841(2) 0.1153(2) 0.0291(7) Uani d . 1.00
C C11 0.6956(3) 0.8288(2) 0.0962(2) 0.0306(7) Uani d . 1.00
C C12 0.8071(3) 0.7783(2) 0.0816(2) 0.0307(7) Uani d . 1.00
C C13 0.8034(3) 0.6826(2) 0.0853(2) 0.0303(7) Uani d . 1.00
C C14 0.6892(3) 0.6340(2) 0.1048(2) 0.0265(6) Uani d . 1.00
C C15 0.6873(3) 0.5369(2) 0.1117(2) 0.0266(6) Uani d . 1.00
C C16 0.5771(3) 0.4863(2) 0.1272(2) 0.0248(6) Uani d . 1.00
C C17 0.5952(3) 0.3871(2) 0.1430(2) 0.0248(6) Uani d . 1.00
C C18 0.4708(3) 0.2267(2) 0.1371(2) 0.0270(7) Uani d . 1.00
C C19 0.5821(3) 0.1770(2) 0.1605(2) 0.0332(7) Uani d . 1.00
C C20 0.5582(4) 0.0837(2) 0.1732(2) 0.0381(8) Uani d . 1.00
C C21 0.4276(4) 0.0390(2) 0.1613(2) 0.0392(8) Uani d . 1.00
C C22 0.3167(3) 0.0885(2) 0.1373(2) 0.0335(7) Uani d . 1.00
C C23 0.3380(3) 0.1820(2) 0.1258(2) 0.0282(7) Uani d . 1.00
C C24 0.0246(3) 0.4081(2) 0.1041(2) 0.0227(6) Uani d . 1.00
C C25 -0.0867(3) 0.3628(2) 0.0296(2) 0.0255(6) Uani d . 1.00
C C26 -0.1396(3) 0.2669(2) 0.0192(2) 0.0270(7) Uani d . 1.00
C C27 -0.0819(3) 0.2143(2) 0.0814(2) 0.0264(6) Uani d . 1.00
C C28 0.0260(3) 0.2557(2) 0.1557(2) 0.0254(6) Uani d . 1.00
C C29 0.0783(3) 0.3528(2) 0.1663(2) 0.0233(6) Uani d . 1.00
C C30 0.4527(3) 0.4942(2) 0.3544(2) 0.0230(6) Uani d . 1.00
C C31 0.3926(3) 0.3966(2) 0.3398(2) 0.0218(6) Uani d . 1.00
C C32 0.4649(3) 0.3291(2) 0.3842(2) 0.0220(6) Uani d . 1.00
C C33 0.4090(3) 0.2308(2) 0.3715(2) 0.0255(6) Uani d . 1.00
C C34 0.4793(3) 0.1704(2) 0.4174(2) 0.0285(7) Uani d . 1.00
C C35 0.6085(3) 0.2049(2) 0.4796(2) 0.0292(7) Uani d . 1.00
C C36 0.6662(3) 0.2987(2) 0.4917(2) 0.0276(7) Uani d . 1.00
C C37 0.5965(3) 0.3616(2) 0.4435(2) 0.0237(6) Uani d . 1.00
C C38 0.6575(3) 0.4579(2) 0.4521(2) 0.0248(6) Uani d . 1.00
C C39 0.5923(3) 0.5221(2) 0.4090(2) 0.0225(6) Uani d . 1.00
C C40 0.6739(3) 0.6182(2) 0.4204(2) 0.0246(6) Uani d . 1.00
C C41 0.6664(3) 0.7903(2) 0.4124(2) 0.0249(6) Uani d . 1.00
C C42 0.7825(3) 0.8338(2) 0.4818(2) 0.0287(7) Uani d . 1.00
C C43 0.8317(3) 0.9308(2) 0.4928(2) 0.0334(7) Uani d . 1.00
C C44 0.7668(3) 0.9843(2) 0.4354(2) 0.0353(8) Uani d . 1.00
C C45 0.6500(3) 0.9413(2) 0.3667(2) 0.0358(8) Uani d . 1.00
C C46 0.6001(2) 0.84463(18) 0.35574(18) 0.0308(7) Uani d . 1.00
C C47 -0.0829(2) 0.23704(18) 0.36963(18) 0.0448(9) Uani d . 1.00
H H2 -0.0354 0.7127 0.3602 0.031 Uiso c R 1.00
H H3 -0.0555 0.8701 0.3395 0.036 Uiso c R 1.00
H H3N 0.4045 0.3409 0.0983 0.032 Uiso c R 1.00
H H4 0.5095 0.8197 0.1253 0.035 Uiso c R 1.00
H H5 0.2338 0.8467 0.1930 0.030 Uiso c R 1.00
H H6N 0.5188 0.6789 0.3782 0.030 Uiso c R 1.00
H H1A -0.0130 0.5219 0.3057 0.035 Uiso c D 1.00
H H1B -0.1277 0.5294 0.3612 0.035 Uiso c D 1.00
H H1C -0.0615 0.4325 0.3484 0.035 Uiso c D 1.00
H H1D -0.1555 0.4519 0.2751 0.035 Uiso c D 1.00
H H7O 0.0495 0.3370 0.4489 0.077 Uiso c R 1.00
H H11 0.6977 0.8950 0.0929 0.037 Uiso c R 1.00
H H12 0.8840 0.8105 0.0694 0.037 Uiso c R 1.00
H H13 0.8779 0.6481 0.0748 0.036 Uiso c R 1.00
H H15 0.7652 0.5048 0.1054 0.032 Uiso c R 1.00
H H19 0.6726 0.2063 0.1676 0.040 Uiso c R 1.00
H H20 0.6338 0.0500 0.1905 0.046 Uiso c R 1.00
H H21 0.4134 -0.0251 0.1694 0.047 Uiso c R 1.00
H H22 0.2263 0.0581 0.1289 0.040 Uiso c R 1.00
H H23 0.2621 0.2161 0.1102 0.034 Uiso c R 1.00
H H25 -0.1253 0.3979 -0.0135 0.031 Uiso c R 1.00
H H26 -0.2157 0.2366 -0.0305 0.032 Uiso c R 1.00
H H28 0.0635 0.2197 0.1982 0.031 Uiso c R 1.00
H H33 0.3218 0.2065 0.3306 0.031 Uiso c R 1.00
H H34 0.4408 0.1045 0.4073 0.034 Uiso c R 1.00
H H35 0.6549 0.1631 0.5127 0.035 Uiso c R 1.00
H H36 0.7535 0.3217 0.5328 0.033 Uiso c R 1.00
H H38 0.7478 0.4786 0.4896 0.030 Uiso c R 1.00
H H42 0.8278 0.7973 0.5214 0.034 Uiso c R 1.00
H H43 0.9108 0.9607 0.5402 0.040 Uiso c R 1.00
H H44 0.8019 1.0505 0.4429 0.042 Uiso c R 1.00
H H45 0.6045 0.9781 0.3275 0.043 Uiso c R 1.00
H H46 0.5200 0.8153 0.3090 0.037 Uiso c R 1.00
H H47A -0.1722 0.2358 0.3280 0.054 Uiso c R 1.00
H H47B -0.0954 0.2081 0.4198 0.054 Uiso c R 1.00
H H47C -0.0247 0.1995 0.3355 0.054 Uiso c R 1.00

loop_
_atom_site_aniso_label
_atom_site_aniso_U_11
_atom_site_aniso_U_22
_atom_site_aniso_U_33
_atom_site_aniso_U_12
_atom_site_aniso_U_13
_atom_site_aniso_U_23
Fe1 0.0238(2) 0.0190(2) 0.0233(2) 0.00484(17) 0.00399(18) 0.00955(18)
Cl1 0.0592(6) 0.0257(4) 0.0539(5) 0.0200(4) 0.0282(4) 0.0208(4)
Cl2 0.0380(4) 0.0215(4) 0.0421(5) -0.0007(3) 0.0022(3) 0.0070(3)
O1 0.0253(11) 0.0220(11) 0.0267(11) 0.0069(8) 0.0068(9) 0.0112(9)
O2 0.0273(11) 0.0188(10) 0.0254(11) 0.0040(8) 0.0057(9) 0.0077(9)
O3 0.0277(12) 0.0255(12) 0.0424(13) 0.0077(9) 0.0066(10) 0.0146(10)
O4 0.0259(11) 0.0204(10) 0.0271(11) 0.0029(8) 0.0044(9) 0.0100(9)
O5 0.0233(11) 0.0200(10) 0.0277(11) 0.0051(8) 0.0046(9) 0.0108(9)
O6 0.0244(12) 0.0247(11) 0.0374(13) 0.0055(9) 0.0060(10) 0.0102(10)
O7 0.0588(19) 0.0429(16) 0.075(2) -0.0060(14) -0.0285(16) 0.0315(16)
N1 0.0263(13) 0.0180(12) 0.0224(13) 0.0045(10) 0.0037(10) 0.0085(10)
N2 0.0260(14) 0.0223(13) 0.0225(13) 0.0038(10) 0.0024(11) 0.0096(10)
N3 0.0273(14) 0.0228(13) 0.0307(14) 0.0074(11) 0.0050(11) 0.0111(11)
N4 0.0242(13) 0.0197(12) 0.0221(12) 0.0042(10) 0.0036(10) 0.0078(10)
N5 0.0255(13) 0.0213(13) 0.0231(13) 0.0043(10) 0.0042(10) 0.0087(10)
N6 0.0255(14) 0.0201(13) 0.0305(14) 0.0037(10) 0.0053(11) 0.0108(11)
N7 0.0287(14) 0.0261(14) 0.0359(15) 0.0062(11) 0.0084(12) 0.0112(12)
C1 0.0264(16) 0.0201(15) 0.0237(15) 0.0047(12) 0.0029(12) 0.0076(12)
C2 0.0245(16) 0.0261(16) 0.0304(17) 0.0052(12) 0.0081(13) 0.0111(14)
C3 0.0339(18) 0.0258(16) 0.0341(18) 0.0119(14) 0.0124(15) 0.0095(14)
C4 0.042(2) 0.0188(15) 0.0328(18) 0.0120(13) 0.0094(15) 0.0135(13)
C5 0.0272(16) 0.0228(15) 0.0283(16) 0.0040(12) 0.0060(13) 0.0113(13)
C6 0.0245(15) 0.0184(14) 0.0233(15) 0.0073(12) 0.0034(12) 0.0070(12)
C7 0.0228(15) 0.0266(16) 0.0209(14) 0.0039(12) 0.0056(12) 0.0102(13)
C8 0.0240(15) 0.0222(15) 0.0217(15) 0.0056(12) 0.0035(12) 0.0090(12)
C9 0.0285(17) 0.0250(16) 0.0207(15) 0.0027(12) 0.0018(12) 0.0076(13)
C10 0.0328(18) 0.0259(17) 0.0302(17) 0.0044(13) 0.0071(14) 0.0101(14)
C11 0.0389(19) 0.0230(16) 0.0317(18) 0.0011(14) 0.0097(15) 0.0105(14)
C12 0.0328(18) 0.0330(18) 0.0287(17) 0.0004(14) 0.0094(14) 0.0119(14)
C13 0.0295(17) 0.0327(18) 0.0304(17) 0.0059(14) 0.0068(14) 0.0115(14)
C14 0.0285(17) 0.0276(17) 0.0254(16) 0.0054(13) 0.0065(13) 0.0103(13)
C15 0.0286(17) 0.0255(16) 0.0283(16) 0.0073(13) 0.0090(13) 0.0086(13)
C16 0.0279(16) 0.0228(15) 0.0241(15) 0.0054(12) 0.0035(13) 0.0086(13)
C17 0.0283(17) 0.0227(16) 0.0260(16) 0.0051(12) 0.0086(13) 0.0086(13)
C18 0.0362(18) 0.0198(15) 0.0253(16) 0.0070(13) 0.0073(14) 0.0052(13)
C19 0.0334(19) 0.0273(17) 0.041(2) 0.0069(14) 0.0071(15) 0.0142(15)
C20 0.042(2) 0.0262(18) 0.050(2) 0.0114(15) 0.0113(18) 0.0149(16)
C21 0.051(2) 0.0250(17) 0.046(2) 0.0066(16) 0.0137(18) 0.0163(16)
C22 0.041(2) 0.0280(17) 0.0297(17) -0.0007(15) 0.0072(15) 0.0062(14)
C23 0.0336(18) 0.0220(16) 0.0282(17) 0.0042(13) 0.0073(14) 0.0044(13)
C24 0.0253(16) 0.0211(15) 0.0248(15) 0.0043(12) 0.0089(12) 0.0084(12)
C25 0.0240(16) 0.0295(17) 0.0242(16) 0.0071(12) 0.0032(12) 0.0107(13)
C26 0.0255(16) 0.0275(17) 0.0257(16) 0.0022(13) 0.0042(13) 0.0044(13)
C27 0.0286(17) 0.0199(15) 0.0328(17) 0.0021(12) 0.0113(14) 0.0075(13)
C28 0.0290(17) 0.0217(15) 0.0270(16) 0.0047(12) 0.0062(13) 0.0091(13)
C29 0.0220(15) 0.0228(15) 0.0248(15) 0.0040(12) 0.0043(12) 0.0065(13)
C30 0.0289(16) 0.0193(15) 0.0224(15) 0.0072(12) 0.0053(12) 0.0081(12)
C31 0.0228(15) 0.0231(15) 0.0205(14) 0.0059(12) 0.0043(12) 0.0075(12)
C32 0.0261(16) 0.0203(15) 0.0210(14) 0.0056(12) 0.0050(12) 0.0081(12)
C33 0.0298(17) 0.0232(15) 0.0237(15) 0.0036(13) 0.0057(13) 0.0073(13)
C34 0.0368(19) 0.0225(16) 0.0296(17) 0.0079(13) 0.0095(14) 0.0105(13)
C35 0.0334(18) 0.0284(17) 0.0317(17) 0.0124(14) 0.0093(14) 0.0153(14)
C36 0.0308(17) 0.0274(17) 0.0266(16) 0.0108(13) 0.0036(13) 0.0121(13)
C37 0.0278(16) 0.0232(15) 0.0219(15) 0.0082(12) 0.0056(12) 0.0079(13)
C38 0.0253(16) 0.0240(15) 0.0248(15) 0.0045(12) 0.0041(13) 0.0071(13)
C39 0.0257(16) 0.0192(14) 0.0237(15) 0.0048(12) 0.0058(12) 0.0073(12)
C40 0.0265(17) 0.0241(16) 0.0244(16) 0.0056(12) 0.0059(13) 0.0081(13)
C41 0.0294(16) 0.0184(15) 0.0279(16) 0.0037(12) 0.0084(13) 0.0063(13)
C42 0.0303(17) 0.0245(16) 0.0317(17) 0.0067(13) 0.0059(14) 0.0087(14)
C43 0.0306(18) 0.0264(17) 0.0394(19) 0.0011(14) 0.0074(15) 0.0026(15)
C44 0.042(2) 0.0193(16) 0.049(2) 0.0048(14) 0.0192(18) 0.0103(15)
C45 0.048(2) 0.0248(17) 0.0366(19) 0.0079(15) 0.0072(16) 0.0131(15)
C46 0.0372(19) 0.0229(16) 0.0296(17) 0.0046(13) 0.0031(14) 0.0061(14)
C47 0.043(2) 0.039(2) 0.051(2) 0.0028(17) 0.0074(19) 0.0122(19)

loop_
_atom_type_symbol
_atom_type_description
_atom_type_scat_dispersion_real
_atom_type_scat_dispersion_imag
_atom_type_scat_source
C C 0.003 0.002
;
International Tables for Crystallography
(1992, Vol. C, Tables 4.2.6.8 and 6.1.1.4)
;
H H 0.000 0.000
;
International Tables for Crystallography
(1992, Vol. C, Table 6.1.1.4)
;
Cl Cl 0.148 0.159
;
International Tables for Crystallography
(1992, Vol. C, Tables 4.2.6.8 and 6.1.1.4)
;
Fe Fe 0.346 0.844
;
International Tables for Crystallography
(1992, Vol. C, Tables 4.2.6.8 and 6.1.1.4)
;
N N 0.006 0.003
;
International Tables for Crystallography
(1992, Vol. C, Tables 4.2.6.8 and 6.1.1.4)
;
O O 0.011 0.006
;
International Tables for Crystallography
(1992, Vol. C, Tables 4.2.6.8 and 6.1.1.4)
;

loop_
_geom_angle_atom_site_label_1
_geom_angle_atom_site_label_2
_geom_angle_atom_site_label_3
_geom_angle
O1 Fe1 O2 177.20(10)
O1 Fe1 O4 86.78(8)
O1 Fe1 O5 91.82(8)
O1 Fe1 N1 85.30(10)
O1 Fe1 N4 95.17(11)
O2 Fe1 O4 92.26(9)
O2 Fe1 O5 89.25(9)
O2 Fe1 N1 92.12(11)
O2 Fe1 N4 87.38(11)
O4 Fe1 O5 177.27(10)
O4 Fe1 N1 92.75(9)
O4 Fe1 N4 85.99(9)
O5 Fe1 N1 89.47(9)
O5 Fe1 N4 91.81(9)
N1 Fe1 N4 178.62(9)
Fe1 O1 C1 110.8(2)
Fe1 O2 C7 121.25(18)
Fe1 O4 C24 111.15(19)
Fe1 O5 C30 124.08(16)
C47 O7 H7O 109.5
Fe1 N1 N2 130.5(2)
Fe1 N1 C6 111.7(2)
N2 N1 C6 117.8(2)
N1 N2 C8 118.9(2)
C17 N3 C18 128.5(2)
C17 N3 H3N 115.8
C18 N3 H3N 115.8
Fe1 N4 N5 131.30(18)
Fe1 N4 C29 111.7(2)
N5 N4 C29 116.5(2)
N4 N5 C31 119.5(2)
C40 N6 C41 127.0(2)
C40 N6 H6N 116.5
C41 N6 H6N 116.5
H1A N7 H1B 103.3
H1A N7 H1C 112.2
H1A N7 H1D 113.7
H1B N7 H1C 113.2
H1B N7 H1D 109.8
H1C N7 H1D 104.9
O1 C1 C2 122.3(3)
O1 C1 C6 119.1(2)
C2 C1 C6 118.6(2)
C1 C2 C3 119.6(3)
C1 C2 H2 120.2
C3 C2 H2 120.2
C2 C3 C4 120.2(3)
C2 C3 H3 119.9
C4 C3 H3 119.9
Cl1 C4 C3 118.6(2)
Cl1 C4 C5 119.7(2)
C3 C4 C5 121.6(3)
C4 C5 C6 118.2(3)
C4 C5 H5 120.9
C6 C5 H5 120.9
N1 C6 C1 111.9(2)
N1 C6 C5 126.4(3)
C1 C6 C5 121.7(3)
O2 C7 C8 123.7(2)
O2 C7 C16 117.2(2)
C8 C7 C16 119.1(2)
N2 C8 C7 125.1(3)
N2 C8 C9 114.7(2)
C7 C8 C9 120.1(2)
C8 C9 C10 122.9(3)
C8 C9 C14 118.6(3)
C10 C9 C14 118.5(3)
C9 C10 C11 120.2(3)
C9 C10 H4 119.9
C11 C10 H4 119.9
C10 C11 C12 121.4(3)
C10 C11 H11 119.3
C12 C11 H11 119.3
C11 C12 C13 119.4(3)
C11 C12 H12 120.3
C13 C12 H12 120.3
C12 C13 C14 120.8(3)
C12 C13 H13 119.6
C14 C13 H13 119.6
C9 C14 C13 119.7(3)
C9 C14 C15 119.4(3)
C13 C14 C15 120.9(3)
C14 C15 C16 122.7(3)
C14 C15 H15 118.6
C16 C15 H15 118.7
C7 C16 C15 119.4(3)
C7 C16 C17 123.5(3)
C15 C16 C17 116.7(3)
O3 C17 N3 122.3(3)
O3 C17 C16 120.0(2)
N3 C17 C16 117.7(2)
N3 C18 C19 124.2(3)
N3 C18 C23 116.0(2)
C19 C18 C23 119.9(3)
C18 C19 C20 118.8(3)
C18 C19 H19 120.6
C20 C19 H19 120.6
C19 C20 C21 121.6(3)
C19 C20 H20 119.2
C21 C20 H20 119.2
C20 C21 C22 119.5(3)
C20 C21 H21 120.3
C22 C21 H21 120.3
C21 C22 C23 120.0(3)
C21 C22 H22 120.0
C23 C22 H22 120.0
C18 C23 C22 120.3(3)
C18 C23 H23 119.9
C22 C23 H23 119.8
O4 C24 C25 122.9(3)
O4 C24 C29 119.2(2)
C25 C24 C29 117.9(2)
C24 C25 C26 119.8(3)
C24 C25 H25 120.1
C26 C25 H25 120.1
C25 C26 C27 120.4(2)
C25 C26 H26 119.8
C27 C26 H26 119.8
Cl2 C27 C26 119.1(2)
Cl2 C27 C28 119.0(2)
C26 C27 C28 121.9(2)
C27 C28 C29 117.5(3)
C27 C28 H28 121.3
C29 C28 H28 121.3
N4 C29 C24 111.7(2)
N4 C29 C28 125.5(2)
C24 C29 C28 122.5(2)
O5 C30 C31 123.7(2)
O5 C30 C39 118.3(2)
C31 C30 C39 118.1(2)
N5 C31 C30 125.7(2)
N5 C31 C32 113.4(2)
C30 C31 C32 120.8(2)
C31 C32 C33 122.8(2)
C31 C32 C37 119.3(2)
C33 C32 C37 117.9(2)
C32 C33 C34 120.8(2)
C32 C33 H33 119.6
C34 C33 H33 119.6
C33 C34 C35 120.8(3)
C33 C34 H34 119.6
C35 C34 H34 119.6
C34 C35 C36 119.6(3)
C34 C35 H35 120.2
C36 C35 H35 120.2
C35 C36 C37 120.4(2)
C35 C36 H36 119.8
C37 C36 H36 119.8
C32 C37 C36 120.4(2)
C32 C37 C38 118.5(2)
C36 C37 C38 121.1(2)
C37 C38 C39 123.0(2)
C37 C38 H38 118.5
C39 C38 H38 118.5
C30 C39 C38 119.9(2)
C30 C39 C40 123.8(2)
C38 C39 C40 116.3(2)
O6 C40 N6 122.3(2)
O6 C40 C39 119.0(2)
N6 C40 C39 118.7(2)
N6 C41 C42 121.9(3)
N6 C41 C46 118.3(2)
C42 C41 C46 119.7(2)
C41 C42 C43 119.6(3)
C41 C42 H42 120.2
C43 C42 H42 120.2
C42 C43 C44 120.6(2)
C42 C43 H43 119.7
C44 C43 H43 119.7
C43 C44 C45 120.0(3)
C43 C44 H44 120.0
C45 C44 H44 120.0
C44 C45 C46 119.7(3)
C44 C45 H45 120.2
C46 C45 H45 120.2
C41 C46 C45 120.5(2)
C41 C46 H46 119.8
C45 C46 H46 119.7
O7 C47 H47A 109.5
O7 C47 H47B 109.5
O7 C47 H47C 109.5
H47A C47 H47B 109.5
H47A C47 H47C 109.5
H47B C47 H47C 109.5

loop_
_geom_bond_atom_site_label_1
_geom_bond_atom_site_label_2
_geom_bond_distance
Fe1 O1 1.921(2)
Fe1 O2 1.863(2)
Fe1 O4 1.8978(18)
Fe1 O5 1.8833(18)
Fe1 N1 1.905(2)
Fe1 N4 1.899(2)
Cl1 C4 1.742(3)
Cl2 C27 1.749(3)
O1 C1 1.333(3)
O2 C7 1.327(3)
O3 C17 1.242(3)
O4 C24 1.324(3)
O5 C30 1.317(4)
O6 C40 1.255(3)
O7 C47 1.415(3)
O7 H7O 0.840
N1 N2 1.287(4)
N1 C6 1.418(4)
N2 C8 1.391(4)
N3 C17 1.354(4)
N3 C18 1.411(4)
N3 H3N 0.880
N4 N5 1.279(3)
N4 C29 1.412(3)
N5 C31 1.389(3)
N6 C40 1.338(4)
N6 C41 1.426(4)
N6 H6N 0.880
N7 H1A 1.063
N7 H1B 0.953
N7 H1C 0.919
N7 H1D 0.844
C1 C2 1.409(4)
C1 C6 1.409(5)
C2 C3 1.388(4)
C2 H2 0.950
C3 C4 1.396(5)
C3 H3 0.950
C4 C5 1.376(5)
C5 C6 1.397(4)
C5 H5 0.950
C7 C8 1.413(4)
C7 C16 1.437(4)
C8 C9 1.450(4)
C9 C10 1.414(4)
C9 C14 1.420(4)
C10 C11 1.382(5)
C10 H4 0.950
C11 C12 1.409(5)
C11 H11 0.950
C12 C13 1.369(5)
C12 H12 0.950
C13 C14 1.424(5)
C13 H13 0.950
C14 C15 1.403(4)
C15 C16 1.376(4)
C15 H15 0.950
C16 C17 1.497(4)
C18 C19 1.392(5)
C18 C23 1.399(4)
C19 C20 1.393(5)
C19 H19 0.950
C20 C21 1.378(5)
C20 H20 0.950
C21 C22 1.389(5)
C21 H21 0.950
C22 C23 1.385(5)
C22 H22 0.950
C23 H23 0.950
C24 C25 1.408(3)
C24 C29 1.413(4)
C25 C26 1.385(4)
C25 H25 0.950
C26 C27 1.397(5)
C26 H26 0.950
C27 C28 1.375(3)
C28 C29 1.398(4)
C28 H28 0.950
C30 C31 1.417(4)
C30 C39 1.448(4)
C31 C32 1.447(4)
C32 C33 1.418(4)
C32 C37 1.413(3)
C33 C34 1.369(4)
C33 H33 0.950
C34 C35 1.415(4)
C34 H34 0.950
C35 C36 1.366(4)
C35 H35 0.950
C36 C37 1.414(4)
C36 H36 0.950
C37 C38 1.420(4)
C38 C39 1.367(4)
C38 H38 0.950
C39 C40 1.494(4)
C41 C42 1.392(3)
C41 C46 1.387(4)
C42 C43 1.387(4)
C42 H42 0.950
C43 C44 1.379(5)
C43 H43 0.950
C44 C45 1.391(4)
C44 H44 0.950
C45 C46 1.384(4)
C45 H45 0.950
C46 H46 0.950
C47 H47A 0.980
C47 H47B 0.980
C47 H47C 0.980

loop_
_geom_contact_atom_site_label_1
_geom_contact_atom_site_label_2
_geom_contact_distance
_geom_contact_site_symmetry_2
O1 N7 2.747(3) .
O1 H1A 1.687 .
O1 H36 2.677 2_666
O3 N7 2.753(3) 1_655
O3 H1D 1.916 1_655
O4 H25 2.488 2_565
O6 O7 2.709(3) 2_666
O6 H2 2.716 1_655
O6 H1B 1.957 1_655
O6 H7O 1.886 2_666
O7 O6 2.709(3) 2_666
O7 N7 2.748(4) .
O7 H1C 1.835 .
N2 H26 2.728 2_565
N7 O1 2.747(3) .
N7 O3 2.753(3) 1_455
N7 O7 2.748(4) .
C1 H1A 2.618 .
C25 H15 2.790 1_455
C40 H1B 2.661 1_655
H2 O6 2.716 1_455
H2 H1A 2.683 .
H2 H1B 2.700 .
H3 H43 2.753 2_676
H4 H21 2.479 1_565
H5 H21 2.617 1_565
H5 H26 2.468 2_565
H1A O1 1.687 .
H1A C1 2.618 .
H1A H2 2.683 .
H1B O6 1.957 1_455
H1B C40 2.661 1_455
H1B H2 2.700 .
H1B H38 2.763 1_455
H1C O7 1.835 .
H1C H7O 2.425 .
H1D O3 1.916 1_455
H7O O6 1.886 2_666
H7O H1C 2.425 .
H7O H42 2.418 2_666
H11 H20 2.573 1_565
H12 H23 2.755 2_665
H15 C25 2.790 1_655
H15 H25 2.596 1_655
H19 H47A 2.539 1_655
H20 H11 2.573 1_545
H20 H45 2.603 1_545
H21 H4 2.479 1_545
H21 H5 2.617 1_545
H21 H45 2.738 1_545
H23 H12 2.755 2_665
H25 O4 2.488 2_565
H25 H15 2.596 1_455
H26 N2 2.728 2_565
H26 H5 2.468 2_565
H28 H47C 2.533 .
H34 H45 2.788 1_545
H35 H44 2.484 1_545
H36 O1 2.677 2_666
H38 H1B 2.763 1_655
H42 H7O 2.418 2_666
H42 H47B 2.668 2_666
H42 H47C 2.609 2_666
H43 H3 2.753 2_676
H43 H43 2.712 2_776
H44 H35 2.484 1_565
H44 H47B 2.527 1_665
H45 H20 2.603 1_565
H45 H21 2.738 1_565
H45 H34 2.788 1_565
H47A H19 2.539 1_455
H47B H42 2.668 2_666
H47B H44 2.527 1_445
H47C H28 2.533 .
H47C H42 2.609 2_666

loop_
_geom_hbond_atom_site_label_D
_geom_hbond_atom_site_label_H
_geom_hbond_atom_site_label_A
_geom_hbond_site_symmetry_A
_geom_hbond_distance_DH
_geom_hbond_distance_HA
_geom_hbond_distance_DA
_geom_hbond_angle_DHA
_geom_hbond_publ_flag
N7 H1A O1 . 1.063 1.687 2.747(3) 174.2 yes
N7 H1B O6 1_455 0.953 1.957 2.910(3) 177.8 yes
N7 H1C O7 . 0.919 1.835 2.748(4) 172.6 yes
N7 H1D O3 1_455 0.844 1.916 2.753(3) 171.0 yes
O7 H7O O6 2_666 0.840 1.886 2.709(3) 165.9 yes
N3 H3N O2 . 0.880 2.086 2.675(3) 123.6 yes
N6 H6N O5 . 0.880 1.950 2.653(2) 135.9 yes

loop_
_geom_torsion_atom_site_label_1
_geom_torsion_atom_site_label_2
_geom_torsion_atom_site_label_3
_geom_torsion_atom_site_label_4
_geom_torsion
O1 Fe1 O4 C24 -97.4(2)
O4 Fe1 O1 C1 -84.39(17)
O1 Fe1 O5 C30 116.4(2)
O5 Fe1 O1 C1 97.96(17)
O1 Fe1 N1 N2 169.2(2)
O1 Fe1 N1 C6 -9.71(17)
N1 Fe1 O1 C1 8.64(17)
O1 Fe1 N4 N5 -103.0(2)
O1 Fe1 N4 C29 85.6(2)
N4 Fe1 O1 C1 -170.06(17)
O2 Fe1 O4 C24 85.2(2)
O4 Fe1 O2 C7 122.3(2)
O2 Fe1 O5 C30 -66.2(2)
O5 Fe1 O2 C7 -60.0(2)
O2 Fe1 N1 N2 -11.9(2)
O2 Fe1 N1 C6 169.19(18)
N1 Fe1 O2 C7 29.5(2)
O2 Fe1 N4 N5 78.2(2)
O2 Fe1 N4 C29 -93.2(2)
N4 Fe1 O2 C7 -151.8(2)
O4 Fe1 N1 N2 -104.3(2)
O4 Fe1 N1 C6 76.83(18)
N1 Fe1 O4 C24 177.4(2)
O4 Fe1 N4 N5 170.6(3)
O4 Fe1 N4 C29 -0.8(2)
N4 Fe1 O4 C24 -2.0(2)
O5 Fe1 N1 N2 77.3(2)
O5 Fe1 N1 C6 -101.57(18)
N1 Fe1 O5 C30 -158.4(2)
O5 Fe1 N4 N5 -11.0(2)
O5 Fe1 N4 C29 177.6(2)
N4 Fe1 O5 C30 21.1(2)
Fe1 O1 C1 C2 174.4(2)
Fe1 O1 C1 C6 -6.0(2)
Fe1 O2 C7 C8 -33.9(3)
Fe1 O2 C7 C16 145.1(2)
Fe1 O4 C24 C25 -175.0(2)
Fe1 O4 C24 C29 4.6(3)
Fe1 O5 C30 C31 -22.4(4)
Fe1 O5 C30 C39 157.5(2)
Fe1 N1 N2 C8 -4.6(3)
Fe1 N1 C6 C1 8.8(2)
Fe1 N1 C6 C5 -173.3(2)
N2 N1 C6 C1 -170.2(2)
N2 N1 C6 C5 7.6(3)
C6 N1 N2 C8 174.2(2)
N1 N2 C8 C7 9.4(4)
N1 N2 C8 C9 -168.1(2)
C17 N3 C18 C19 -11.5(5)
C17 N3 C18 C23 168.7(3)
C18 N3 C17 O3 4.1(5)
C18 N3 C17 C16 -175.8(3)
Fe1 N4 N5 C31 0.2(4)
Fe1 N4 C29 C24 3.3(3)
Fe1 N4 C29 C28 176.7(2)
N5 N4 C29 C24 -169.6(2)
N5 N4 C29 C28 3.9(4)
C29 N4 N5 C31 171.3(2)
N4 N5 C31 C30 5.5(4)
N4 N5 C31 C32 -173.0(2)
C40 N6 C41 C42 -30.6(5)
C40 N6 C41 C46 153.1(3)
C41 N6 C40 O6 -5.5(5)
C41 N6 C40 C39 175.9(3)
O1 C1 C2 C3 -178.7(2)
O1 C1 C6 N1 -1.8(3)
O1 C1 C6 C5 -179.8(2)
C2 C1 C6 N1 177.8(2)
C2 C1 C6 C5 -0.1(3)
C6 C1 C2 C3 1.6(3)
C1 C2 C3 C4 -1.8(4)
C2 C3 C4 Cl1 178.2(2)
C2 C3 C4 C5 0.5(4)
Cl1 C4 C5 C6 -176.7(2)
C3 C4 C5 C6 1.0(4)
C4 C5 C6 N1 -178.8(2)
C4 C5 C6 C1 -1.2(4)
O2 C7 C8 N2 11.1(4)
O2 C7 C8 C9 -171.5(2)
O2 C7 C16 C15 174.3(2)
O2 C7 C16 C17 -12.8(4)
C8 C7 C16 C15 -6.7(4)
C8 C7 C16 C17 166.2(2)
C16 C7 C8 N2 -167.8(2)
C16 C7 C8 C9 9.6(4)
N2 C8 C9 C10 -7.5(4)
N2 C8 C9 C14 172.0(2)
C7 C8 C9 C10 174.9(2)
C7 C8 C9 C14 -5.7(4)
C8 C9 C10 C11 179.3(2)
C8 C9 C14 C13 -179.3(2)
C8 C9 C14 C15 -1.2(4)
C10 C9 C14 C13 0.2(3)
C10 C9 C14 C15 178.2(2)
C14 C9 C10 C11 -0.1(3)
C9 C10 C11 C12 -0.4(4)
C10 C11 C12 C13 0.8(4)
C11 C12 C13 C14 -0.7(4)
C12 C13 C14 C9 0.3(4)
C12 C13 C14 C15 -177.8(2)
C9 C14 C15 C16 4.2(4)
C13 C14 C15 C16 -177.7(2)
C14 C15 C16 C7 -0.2(4)
C14 C15 C16 C17 -173.7(2)
C7 C16 C17 O3 -147.9(3)
C7 C16 C17 N3 32.0(4)
C15 C16 C17 O3 25.2(4)
C15 C16 C17 N3 -154.8(2)
N3 C18 C19 C20 179.4(3)
N3 C18 C23 C22 179.5(2)
C19 C18 C23 C22 -0.3(4)
C23 C18 C19 C20 -0.8(5)
C18 C19 C20 C21 1.4(5)
C19 C20 C21 C22 -1.0(5)
C20 C21 C22 C23 -0.2(4)
C21 C22 C23 C18 0.8(5)
O4 C24 C25 C26 179.5(3)
O4 C24 C29 N4 -5.3(4)
O4 C24 C29 C28 -179.0(3)
C25 C24 C29 N4 174.3(2)
C25 C24 C29 C28 0.7(5)
C29 C24 C25 C26 -0.1(3)
C24 C25 C26 C27 -1.0(5)
C25 C26 C27 Cl2 -176.5(2)
C25 C26 C27 C28 1.7(5)
Cl2 C27 C28 C29 177.1(2)
C26 C27 C28 C29 -1.1(5)
C27 C28 C29 N4 -172.8(3)
C27 C28 C29 C24 -0.1(4)
O5 C30 C31 N5 6.4(5)
O5 C30 C31 C32 -175.2(3)
O5 C30 C39 C38 173.7(3)
O5 C30 C39 C40 -7.7(4)
C31 C30 C39 C38 -6.4(4)
C31 C30 C39 C40 172.3(3)
C39 C30 C31 N5 -173.5(3)
C39 C30 C31 C32 4.8(4)
N5 C31 C32 C33 -1.3(4)
N5 C31 C32 C37 179.2(2)
C30 C31 C32 C33 -179.8(3)
C30 C31 C32 C37 0.7(4)
C31 C32 C33 C34 -177.8(3)
C31 C32 C37 C36 176.5(3)
C31 C32 C37 C38 -4.6(4)
C33 C32 C37 C36 -3.1(4)
C33 C32 C37 C38 175.9(3)
C37 C32 C33 C34 1.8(5)
C32 C33 C34 C35 0.9(5)
C33 C34 C35 C36 -2.3(5)
C34 C35 C36 C37 0.9(5)
C35 C36 C37 C32 1.7(5)
C35 C36 C37 C38 -177.1(3)
C32 C37 C38 C39 3.1(5)
C36 C37 C38 C39 -178.0(3)
C37 C38 C39 C30 2.5(5)
C37 C38 C39 C40 -176.2(3)
C30 C39 C40 O6 -160.4(3)
C30 C39 C40 N6 18.2(4)
C38 C39 C40 O6 18.3(4)
C38 C39 C40 N6 -163.1(3)
N6 C41 C42 C43 -177.1(3)
N6 C41 C46 C45 177.5(3)
C42 C41 C46 C45 1.1(5)
C46 C41 C42 C43 -0.8(5)
C41 C42 C43 C44 -0.2(4)
C42 C43 C44 C45 0.9(6)
C43 C44 C45 C46 -0.6(6)
C44 C45 C46 C41 -0.4(5)
